data_9014792
loop_
_publ_author_name
'Croguennec, L.'
'Deniard, P.'
'Brec, R.'
'Couzi, M.'
'Sourisseau, C.'
'Fourquet, J.'
'Calage, Y.'

_publ_section_title
;
 Structural and spectroscopic evidence for hydrogen bonding induced (N
 H4)(+) cation ordering in beta-(N H4)2 Fe F5 at low temperature
 _cod_database_code 1000446
;
_journal_name_full 'Journal of Solid State Chemistry'
_journal_page_first 189
_journal_page_last 197
_journal_paper_doi 10.1006/jssc.1997.7269
_journal_volume 131
_journal_year 1997
_chemical_formula_sum 'F5 Fe H4 N2'
_space_group_IT_number 62
_symmetry_space_group_name_Hall '-P 2ac 2n'
_symmetry_space_group_name_H-M 'P n m a'
_cell_angle_alpha 90
_cell_angle_beta 90
_cell_angle_gamma 90
_cell_length_a 6.3269
_cell_length_b 7.6076
_cell_length_c 10.9802
_cell_formula_units_Z 4
_cell_volume 528.505
_database_code_amcsd 0013925
_exptl_crystal_density_diffrn 2.298
_cod_duplicate_entry 1000446
_cod_original_formula_sum 'N2 Fe F5 H4'
_cod_database_code 9014792
_amcsd_formula_title 'F5 Fe H8 N2'

loop_
_space_group_symop_operation_xyz
x,y,z
x,1/2-y,z
-x,1/2+y,-z
1/2-x,1/2+y,1/2+z
1/2+x,1/2-y,1/2-z
1/2+x,y,1/2-z
1/2-x,-y,1/2+z
-x,-y,-z

loop_
_atom_site_label
_atom_site_fract_x
_atom_site_fract_y
_atom_site_fract_z
N1 0.44200 0.25000 0.19800
N2 0.51200 0.25000 0.85400
Fe1 0.00000 0.00000 0.00000
F1 0.08100 0.25000 -0.00200
F2 0.22500 0.04500 0.44200
F3 0.10200 0.54600 0.16300
H1 0.42600 0.35730 0.87200
H2 0.64000 0.25000 0.90000
H3 0.55000 0.25000 0.76600

loop_
_cod_related_entry_id
_cod_related_entry_database
_cod_related_entry_code
1 AMCSD 0013925
